data_4110978
loop_
_publ_author_name
'Ciby J. Abraham'
'Daniel H. Paull'
'Michael T. Scerba'
'James W. Grebinski'
'Thomas Lectka'

_publ_section_title
;
 Catalytic, Enantioselective Bifunctional Inverse Electron Demand
 Hetero-Diels-Alder Reactions of Ketene Enolates and o-Benzoquinone
 Diimides
;
_journal_name_full 'Journal of the American Chemical Society'
_journal_page_first 13370
_journal_page_last 13371
_journal_paper_doi 10.1021/ja065754d
_journal_volume 128
_journal_year 2006
_chemical_formula_sum 'C38 H29 Br N2 O4'
_chemical_formula_weight 657.54
_chemical_name_systematic
; 
 ? 
;
_space_group_IT_number 4
_symmetry_cell_setting monoclinic
_symmetry_space_group_name_Hall 'P 2yb'
_symmetry_space_group_name_H-M 'P 1 21 1'
_atom_sites_solution_hydrogens geom
_atom_sites_solution_primary direct
_atom_sites_solution_secondary difmap
_audit_creation_method SHELXL-97
_cell_angle_alpha 90.00
_cell_angle_beta 101.900(10)
_cell_angle_gamma 90.00
_cell_formula_units_Z 4
_cell_length_a 15.1342(19)
_cell_length_b 10.6675(15)
_cell_length_c 19.582(2)
_cell_volume 3093.5(7)
_computing_cell_refinement 'Oxford Diffraction CrysAlis RED'
_computing_data_collection 'Oxford Diffraction CrysAlis CCD'
_computing_data_reduction 'Oxford Diffraction CrysAlis RED'
_computing_molecular_graphics 'Sheldrick, G.M. (2000). SHELXTL v6.10.'
_computing_publication_material 'Sheldrick, G.M. (2000). SHELXTL v6.10.'
_computing_structure_refinement 'Sheldrick, G.M. (2000). SHELXTL v6.10.'
_computing_structure_solution 'Sheldrick, G.M. (2000). SHELXTL v6.10.'
_diffrn_measured_fraction_theta_full 0.994
_diffrn_measured_fraction_theta_max 0.994
_diffrn_radiation_wavelength 0.71073
_diffrn_reflns_av_R_equivalents 0.0740
_diffrn_reflns_av_sigmaI/netI 0.1157
_diffrn_reflns_limit_h_max 19
_diffrn_reflns_limit_h_min -19
_diffrn_reflns_limit_k_max 13
_diffrn_reflns_limit_k_min -13
_diffrn_reflns_limit_l_max 25
_diffrn_reflns_limit_l_min -25
_diffrn_reflns_number 43133
_diffrn_reflns_resolution_max 0.77
_diffrn_reflns_theta_full 27.48
_diffrn_reflns_theta_max 27.48
_diffrn_reflns_theta_min 3.72
_diffrn_standards_interval_count 1
_diffrn_standards_interval_time 50
_exptl_crystal_density_diffrn 1.429
_exptl_crystal_F_000 1368
_refine_diff_density_max 0.516
_refine_diff_density_min -0.542
_refine_diff_density_rms 0.066
_refine_ls_abs_structure_details 'Flack H D (1983), Acta Cryst. A39, 876-881'
_refine_ls_abs_structure_Flack 0.023(6)
_refine_ls_extinction_method none
_refine_ls_goodness_of_fit_ref 0.952
_refine_ls_hydrogen_treatment mixed
_refine_ls_matrix_type full
_refine_ls_number_parameters 775
_refine_ls_number_reflns 13936
_refine_ls_number_restraints 1
_refine_ls_restrained_S_all 0.952
_refine_ls_R_factor_all 0.0858
_refine_ls_R_factor_gt 0.0480
_refine_ls_shift/su_max 0.002
_refine_ls_shift/su_mean 0.000
_refine_ls_structure_factor_coef Fsqd
_refine_ls_weighting_details 'calc w=1/[\s^2^(Fo^2^)+(0.0466P)^2^+0.0000P] where P=(Fo^2^+2Fc^2^)/3'
_refine_ls_weighting_scheme calc
_refine_ls_wR_factor_gt 0.1003
_refine_ls_wR_factor_ref 0.1069
_reflns_number_gt 8782
_reflns_number_total 13936
_reflns_threshold_expression >2sigma(I)
_cod_data_source_file ja065754dsi20060808_123432.cif
_cod_data_source_block x0230
_cod_original_sg_symbol_H-M 'P 1 21 1 '
_cod_database_code 4110978

loop_
_symmetry_equiv_pos_as_xyz
'x, y, z'
'-x, y+1/2, -z'

loop_
_atom_site_label
_atom_site_type_symbol
_atom_site_fract_x
_atom_site_fract_y
_atom_site_fract_z
_atom_site_U_iso_or_equiv
_atom_site_adp_type
_atom_site_occupancy
_atom_site_symmetry_multiplicity
_atom_site_calc_flag
_atom_site_refinement_flags
Br1 Br -0.33466(3) 0.24451(4) 0.04617(3) 0.03615(13) Uani 1 1 d .
N1 N 0.15432(19) 0.3055(3) 0.11337(17) 0.0171(7) Uani 1 1 d .
N2 N 0.21473(19) 0.0610(3) 0.11800(16) 0.0167(7) Uani 1 1 d .
O1 O 0.07898(14) 0.2486(3) 0.19797(12) 0.0183(5) Uani 1 1 d .
O2 O 0.23012(16) -0.1099(3) 0.18684(14) 0.0236(6) Uani 1 1 d .
O3 O 0.24198(18) 0.4785(3) 0.14253(15) 0.0285(7) Uani 1 1 d .
O4 O 0.29933(17) 0.1846(3) -0.15850(14) 0.0315(7) Uani 1 1 d .
C1 C 0.1151(2) 0.2191(4) 0.15077(19) 0.0179(9) Uani 1 1 d .
C2 C 0.1223(2) 0.0812(4) 0.1291(2) 0.0165(9) Uani 1 1 d .
H2 H 0.1137 0.0269 0.1688 0.020 Uiso 1 1 calc R
C3 C 0.2374(2) 0.1398(4) 0.06507(19) 0.0142(8) Uani 1 1 d .
C4 C 0.2027(2) 0.2627(4) 0.06197(19) 0.0172(9) Uani 1 1 d .
C5 C 0.0514(2) 0.0433(4) 0.0642(2) 0.0214(10) Uani 1 1 d .
H5A H 0.0720 0.0731 0.0222 0.026 Uiso 1 1 calc R
H5B H 0.0485 -0.0493 0.0619 0.026 Uiso 1 1 calc R
C6 C -0.0415(2) 0.0924(4) 0.0618(2) 0.0176(9) Uani 1 1 d .
C7 C -0.0897(2) 0.0623(4) 0.1117(2) 0.0189(9) Uani 1 1 d .
H7 H -0.0631 0.0103 0.1498 0.023 Uiso 1 1 calc R
C8 C -0.1769(2) 0.1075(4) 0.1070(2) 0.0216(9) Uani 1 1 d .
H8 H -0.2100 0.0859 0.1416 0.026 Uiso 1 1 calc R
C9 C -0.2154(2) 0.1838(4) 0.0519(2) 0.0211(10) Uani 1 1 d .
C10 C -0.1689(2) 0.2156(4) 0.0013(2) 0.0236(10) Uani 1 1 d .
H10 H -0.1961 0.2670 -0.0369 0.028 Uiso 1 1 calc R
C11 C -0.0813(2) 0.1713(4) 0.0068(2) 0.0208(9) Uani 1 1 d .
H11 H -0.0479 0.1949 -0.0272 0.025 Uiso 1 1 calc R
C12 C 0.2652(2) -0.0328(4) 0.15466(19) 0.0164(9) Uani 1 1 d .
C13 C 0.3641(2) -0.0374(4) 0.15711(18) 0.0175(9) Uani 1 1 d .
C14 C 0.4040(3) -0.1544(4) 0.1542(2) 0.0251(10) Uani 1 1 d .
H14 H 0.3670 -0.2271 0.1469 0.030 Uiso 1 1 calc R
C15 C 0.4966(3) -0.1670(4) 0.1617(2) 0.0298(11) Uani 1 1 d .
H15 H 0.5227 -0.2473 0.1587 0.036 Uiso 1 1 calc R
C16 C 0.5503(3) -0.0620(5) 0.1735(2) 0.0341(12) Uani 1 1 d .
H16 H 0.6139 -0.0698 0.1795 0.041 Uiso 1 1 calc R
C17 C 0.5114(3) 0.0559(5) 0.1768(2) 0.0295(11) Uani 1 1 d .
H17 H 0.5490 0.1280 0.1846 0.035 Uiso 1 1 calc R
C18 C 0.4181(2) 0.0693(4) 0.1687(2) 0.0235(10) Uani 1 1 d .
H18 H 0.3919 0.1497 0.1711 0.028 Uiso 1 1 calc R
C19 C 0.1674(3) 0.4354(4) 0.13538(19) 0.0191(9) Uani 1 1 d .
C20 C 0.0871(2) 0.5072(4) 0.1437(2) 0.0196(9) Uani 1 1 d .
C21 C 0.1022(3) 0.6274(4) 0.1740(2) 0.0277(10) Uani 1 1 d .
H21 H 0.1621 0.6556 0.1914 0.033 Uiso 1 1 calc R
C22 C 0.0301(3) 0.7039(4) 0.1785(2) 0.0289(11) Uani 1 1 d .
H22 H 0.0401 0.7849 0.1988 0.035 Uiso 1 1 calc R
C23 C -0.0574(3) 0.6615(5) 0.1531(2) 0.0344(12) Uani 1 1 d .
H23 H -0.1073 0.7136 0.1563 0.041 Uiso 1 1 calc R
C24 C -0.0721(3) 0.5438(4) 0.1232(2) 0.0283(11) Uani 1 1 d .
H24 H -0.1322 0.5163 0.1055 0.034 Uiso 1 1 calc R
C25 C -0.0014(2) 0.4664(4) 0.11878(19) 0.0208(9) Uani 1 1 d .
H25 H -0.0124 0.3853 0.0988 0.025 Uiso 1 1 calc R
C26 C 0.2809(2) 0.0995(4) 0.0134(2) 0.0166(9) Uani 1 1 d .
H26 H 0.3043 0.0166 0.0153 0.020 Uiso 1 1 calc R
C27 C 0.2912(2) 0.1778(4) -0.04115(19) 0.0154(9) Uani 1 1 d .
C28 C 0.2552(2) 0.2992(4) -0.0434(2) 0.0184(9) Uani 1 1 d .
H28 H 0.2609 0.3534 -0.0807 0.022 Uiso 1 1 calc R
C29 C 0.2118(2) 0.3413(4) 0.0073(2) 0.0181(9) Uani 1 1 d .
H29 H 0.1880 0.4239 0.0049 0.022 Uiso 1 1 calc R
C30 C 0.3304(2) 0.1376(4) -0.1003(2) 0.0202(9) Uani 1 1 d .
C31 C 0.4061(2) 0.0476(4) -0.0932(2) 0.0181(9) Uani 1 1 d .
C32 C 0.4651(2) 0.0269(4) -0.0291(2) 0.0202(9) Uani 1 1 d .
H32 H 0.4555 0.0691 0.0115 0.024 Uiso 1 1 calc R
C33 C 0.5372(3) -0.0543(4) -0.0244(2) 0.0288(10) Uani 1 1 d .
H33 H 0.5765 -0.0688 0.0194 0.035 Uiso 1 1 calc R
C34 C 0.5522(3) -0.1147(4) -0.0836(2) 0.0296(10) Uani 1 1 d .
H34 H 0.6014 -0.1711 -0.0802 0.036 Uiso 1 1 calc R
C35 C 0.4953(3) -0.0929(4) -0.1479(2) 0.0279(11) Uani 1 1 d .
H35 H 0.5062 -0.1331 -0.1887 0.033 Uiso 1 1 calc R
C36 C 0.4228(2) -0.0123(4) -0.1523(2) 0.0204(9) Uani 1 1 d .
H36 H 0.3839 0.0022 -0.1962 0.024 Uiso 1 1 calc R
Br2 Br 0.63466(3) -0.12175(6) 0.42440(3) 0.05982(19) Uani 1 1 d .
N101 N 0.2221(2) 0.3150(3) 0.33930(17) 0.0183(8) Uani 1 1 d .
N102 N 0.09498(19) 0.1328(3) 0.33969(16) 0.0156(7) Uani 1 1 d .
O101 O 0.27475(16) 0.1926(3) 0.26014(13) 0.0213(6) Uani 1 1 d .
O102 O 0.02996(16) -0.0239(3) 0.26827(13) 0.0189(6) Uani 1 1 d .
O103 O 0.21999(19) 0.5204(3) 0.30511(15) 0.0296(7) Uani 1 1 d .
O104 O 0.0098(2) 0.4290(3) 0.57876(16) 0.0430(9) Uani 1 1 d .
C101 C 0.2316(2) 0.2025(4) 0.3058(2) 0.0184(9) Uani 1 1 d .
C102 C 0.1857(2) 0.0938(4) 0.3348(2) 0.0184(9) Uani 1 1 d .
H102 H 0.1812 0.0214 0.3018 0.022 Uiso 1 1 calc R
C103 C 0.0936(2) 0.2377(4) 0.38324(18) 0.0173(8) Uani 1 1 d .
C104 C 0.1597(2) 0.3272(4) 0.3847(2) 0.0175(9) Uani 1 1 d .
C105 C 0.2401(2) 0.0531(4) 0.4064(2) 0.0209(9) Uani 1 1 d .
H05A H 0.2419 0.1240 0.4393 0.025 Uiso 1 1 calc R
H05B H 0.2076 -0.0166 0.4238 0.025 Uiso 1 1 calc R
C106 C 0.3368(2) 0.0109(4) 0.4081(2) 0.0211(9) Uani 1 1 d .
C107 C 0.3619(3) -0.0535(4) 0.3535(2) 0.0249(10) Uani 1 1 d .
H107 H 0.3178 -0.0723 0.3127 0.030 Uiso 1 1 calc R
C108 C 0.4508(3) -0.0909(4) 0.3579(2) 0.0312(11) Uani 1 1 d .
H108 H 0.4681 -0.1330 0.3199 0.037 Uiso 1 1 calc R
C109 C 0.5133(3) -0.0661(5) 0.4176(3) 0.0359(12) Uani 1 1 d .
C110 C 0.4898(3) -0.0024(5) 0.4737(2) 0.0384(13) Uani 1 1 d .
H110 H 0.5340 0.0134 0.5149 0.046 Uiso 1 1 calc R
C111 C 0.4029(3) 0.0368(4) 0.4688(2) 0.0273(10) Uani 1 1 d .
H111 H 0.3867 0.0817 0.5063 0.033 Uiso 1 1 calc R
C112 C 0.0210(2) 0.0738(4) 0.29955(19) 0.0163(9) Uani 1 1 d .
C113 C -0.0708(2) 0.1340(4) 0.29105(19) 0.0164(9) Uani 1 1 d .
C114 C -0.1424(2) 0.0599(4) 0.2982(2) 0.0208(9) Uani 1 1 d .
H114 H -0.1323 -0.0251 0.3121 0.025 Uiso 1 1 calc R
C115 C -0.2301(3) 0.1083(5) 0.2853(2) 0.0291(11) Uani 1 1 d .
H115 H -0.2791 0.0566 0.2910 0.035 Uiso 1 1 calc R
C116 C -0.2452(2) 0.2314(5) 0.2642(2) 0.0301(11) Uani 1 1 d .
H116 H -0.3046 0.2651 0.2557 0.036 Uiso 1 1 calc R
C117 C -0.1728(3) 0.3057(4) 0.2554(2) 0.0251(10) Uani 1 1 d .
H117 H -0.1827 0.3898 0.2396 0.030 Uiso 1 1 calc R
C118 C -0.0859(2) 0.2565(4) 0.26978(19) 0.0235(9) Uani 1 1 d .
H118 H -0.0363 0.3080 0.2649 0.028 Uiso 1 1 calc R
C119 C 0.2653(3) 0.4288(4) 0.3202(2) 0.0243(10) Uani 1 1 d .
C120 C 0.3657(3) 0.4274(4) 0.3268(2) 0.0239(10) Uani 1 1 d .
C121 C 0.4051(3) 0.5318(5) 0.3036(2) 0.0351(11) Uani 1 1 d .
H121 H 0.3679 0.5976 0.2808 0.042 Uiso 1 1 calc R
C122 C 0.4978(3) 0.5413(5) 0.3132(2) 0.0390(12) Uani 1 1 d .
H122 H 0.5249 0.6128 0.2971 0.047 Uiso 1 1 calc R
C123 C 0.5502(3) 0.4451(6) 0.3464(2) 0.0440(14) Uani 1 1 d .
H123 H 0.6141 0.4517 0.3540 0.053 Uiso 1 1 calc R
C124 C 0.5123(3) 0.3393(5) 0.3690(3) 0.0428(13) Uani 1 1 d .
H124 H 0.5498 0.2730 0.3906 0.051 Uiso 1 1 calc R
C125 C 0.4210(3) 0.3303(4) 0.3600(2) 0.0314(11) Uani 1 1 d .
H125 H 0.3946 0.2583 0.3763 0.038 Uiso 1 1 calc R
C126 C 0.0353(2) 0.2467(4) 0.42944(18) 0.0204(8) Uani 1 1 d .
H126 H -0.0088 0.1835 0.4299 0.024 Uiso 1 1 calc R
C127 C 0.0412(2) 0.3476(4) 0.4749(2) 0.0217(10) Uani 1 1 d .
C128 C 0.1105(3) 0.4356(4) 0.4766(2) 0.0244(10) Uani 1 1 d .
H128 H 0.1168 0.5029 0.5090 0.029 Uiso 1 1 calc R
C129 C 0.1693(2) 0.4260(4) 0.4321(2) 0.0199(9) Uani 1 1 d .
H129 H 0.2160 0.4860 0.4336 0.024 Uiso 1 1 calc R
C130 C -0.0173(3) 0.3628(4) 0.5273(2) 0.0267(10) Uani 1 1 d .
C131 C -0.1066(3) 0.3006(4) 0.5209(2) 0.0257(10) Uani 1 1 d .
C132 C -0.1633(3) 0.2794(4) 0.4561(2) 0.0288(11) Uani 1 1 d .
H132 H -0.1422 0.2940 0.4143 0.035 Uiso 1 1 calc R
C133 C -0.2497(3) 0.2373(5) 0.4529(2) 0.0385(11) Uani 1 1 d .
H133 H -0.2888 0.2234 0.4089 0.046 Uiso 1 1 calc R
C134 C -0.2800(3) 0.2150(4) 0.5144(3) 0.0404(13) Uani 1 1 d .
H134 H -0.3401 0.1872 0.5122 0.048 Uiso 1 1 calc R
C135 C -0.2235(3) 0.2328(5) 0.5782(3) 0.0375(11) Uani 1 1 d .
H135 H -0.2441 0.2153 0.6198 0.045 Uiso 1 1 calc R
C136 C -0.1381(3) 0.2757(4) 0.5816(2) 0.0326(11) Uani 1 1 d .
H136 H -0.0995 0.2888 0.6258 0.039 Uiso 1 1 calc R

loop_
_atom_site_aniso_label
_atom_site_aniso_U_11
_atom_site_aniso_U_22
_atom_site_aniso_U_33
_atom_site_aniso_U_23
_atom_site_aniso_U_13
_atom_site_aniso_U_12
Br1 0.0236(2) 0.0361(3) 0.0476(3) -0.0028(3) 0.0048(2) 0.0092(2)
N1 0.0158(16) 0.0176(19) 0.0177(18) -0.0017(15) 0.0030(14) 0.0001(14)
N2 0.0155(15) 0.0179(19) 0.0172(18) -0.0017(15) 0.0044(14) -0.0001(14)
O1 0.0185(12) 0.0224(15) 0.0152(13) 0.0010(14) 0.0063(11) 0.0029(13)
O2 0.0249(13) 0.0196(16) 0.0260(16) 0.0074(14) 0.0042(12) -0.0005(13)
O3 0.0251(15) 0.0299(19) 0.0317(17) -0.0075(15) 0.0086(14) -0.0049(13)
O4 0.0312(15) 0.042(2) 0.0210(16) 0.0046(15) 0.0053(13) 0.0138(14)
C1 0.0082(16) 0.028(3) 0.015(2) 0.0014(19) -0.0029(15) 0.0034(16)
C2 0.0155(18) 0.017(2) 0.018(2) -0.0036(18) 0.0069(16) 0.0014(16)
C3 0.0119(17) 0.015(2) 0.015(2) 0.0004(18) 0.0014(16) -0.0015(16)
C4 0.0129(16) 0.023(3) 0.016(2) 0.0000(19) 0.0031(15) -0.0027(17)
C5 0.0195(19) 0.022(2) 0.021(2) -0.003(2) 0.0006(17) -0.0019(18)
C6 0.0189(19) 0.017(2) 0.016(2) -0.0043(18) 0.0012(17) -0.0057(17)
C7 0.023(2) 0.019(2) 0.014(2) -0.0010(18) 0.0008(17) 0.0036(17)
C8 0.022(2) 0.025(2) 0.018(2) -0.0069(19) 0.0052(17) -0.0044(18)
C9 0.0161(19) 0.018(2) 0.028(2) -0.010(2) 0.0010(18) -0.0011(17)
C10 0.023(2) 0.020(3) 0.024(2) 0.0014(19) -0.0047(18) 0.0004(17)
C11 0.026(2) 0.020(2) 0.018(2) -0.0067(19) 0.0072(18) -0.0103(18)
C12 0.0210(19) 0.015(2) 0.012(2) -0.0053(18) -0.0008(17) -0.0018(17)
C13 0.0230(19) 0.021(2) 0.0077(19) 0.0004(18) 0.0010(16) 0.0018(17)
C14 0.029(2) 0.022(3) 0.022(2) 0.004(2) 0.0005(18) 0.0049(19)
C15 0.030(2) 0.030(3) 0.028(3) -0.002(2) 0.004(2) 0.009(2)
C16 0.021(2) 0.050(3) 0.031(3) 0.000(2) 0.002(2) 0.014(2)
C17 0.019(2) 0.039(3) 0.028(3) -0.003(2) -0.0013(19) -0.004(2)
C18 0.022(2) 0.023(3) 0.022(2) 0.002(2) -0.0027(18) 0.0068(18)
C19 0.023(2) 0.022(2) 0.011(2) 0.0000(18) 0.0021(17) -0.0028(18)
C20 0.026(2) 0.019(2) 0.013(2) 0.0021(18) 0.0052(17) 0.0067(18)
C21 0.040(2) 0.026(3) 0.015(2) -0.002(2) 0.0005(19) 0.006(2)
C22 0.047(3) 0.020(3) 0.020(2) -0.0001(19) 0.005(2) 0.014(2)
C23 0.045(3) 0.039(3) 0.022(2) 0.009(2) 0.011(2) 0.029(2)
C24 0.025(2) 0.039(3) 0.020(2) 0.002(2) 0.0015(18) 0.011(2)
C25 0.025(2) 0.021(2) 0.015(2) 0.0002(19) 0.0031(17) 0.0043(18)
C26 0.0115(17) 0.019(2) 0.017(2) -0.0032(18) -0.0015(16) 0.0031(16)
C27 0.0124(17) 0.019(2) 0.015(2) 0.0038(18) 0.0040(16) 0.0001(17)
C28 0.0169(19) 0.023(2) 0.015(2) 0.0088(18) 0.0025(17) -0.0019(17)
C29 0.0190(19) 0.014(2) 0.019(2) 0.0065(18) -0.0001(17) -0.0024(16)
C30 0.0154(18) 0.024(2) 0.021(2) 0.001(2) 0.0035(17) 0.0014(17)
C31 0.0185(18) 0.015(2) 0.023(2) 0.0048(19) 0.0089(17) -0.0035(16)
C32 0.0196(19) 0.024(2) 0.019(2) -0.0040(19) 0.0086(17) -0.0006(17)
C33 0.021(2) 0.040(3) 0.024(2) -0.002(2) 0.0013(19) 0.0056(19)
C34 0.025(2) 0.032(3) 0.034(3) -0.006(2) 0.011(2) 0.008(2)
C35 0.036(2) 0.027(3) 0.025(2) -0.009(2) 0.016(2) 0.003(2)
C36 0.022(2) 0.023(2) 0.018(2) 0.0005(19) 0.0075(17) -0.0029(17)
Br2 0.0232(2) 0.0711(4) 0.0817(4) 0.0098(4) 0.0026(3) 0.0138(3)
N101 0.0174(16) 0.0173(19) 0.0188(19) -0.0041(16) 0.0003(14) -0.0019(14)
N102 0.0156(15) 0.0159(19) 0.0151(17) -0.0036(15) 0.0026(13) -0.0006(14)
O101 0.0187(12) 0.0297(17) 0.0153(15) 0.0011(13) 0.0032(12) 0.0004(12)
O102 0.0226(14) 0.0166(16) 0.0178(14) -0.0027(13) 0.0048(12) -0.0003(12)
O103 0.0395(17) 0.0248(18) 0.0236(17) 0.0061(15) 0.0048(14) 0.0068(15)
O104 0.0548(19) 0.050(2) 0.0293(18) -0.0198(17) 0.0198(16) -0.0125(17)
C101 0.0141(18) 0.023(2) 0.014(2) 0.0017(18) -0.0058(17) 0.0005(16)
C102 0.0125(18) 0.026(2) 0.016(2) -0.0050(19) 0.0027(16) 0.0005(17)
C103 0.0171(17) 0.019(2) 0.0129(18) -0.002(2) -0.0040(15) 0.0065(19)
C104 0.0149(18) 0.021(2) 0.015(2) 0.0038(19) 0.0011(16) 0.0024(16)
C105 0.023(2) 0.022(2) 0.019(2) -0.0018(19) 0.0072(18) 0.0003(18)
C106 0.023(2) 0.016(2) 0.023(2) 0.0084(19) 0.0030(18) 0.0011(17)
C107 0.023(2) 0.023(2) 0.027(2) 0.004(2) 0.0005(19) 0.0064(18)
C108 0.026(2) 0.032(3) 0.036(3) 0.000(2) 0.007(2) 0.009(2)
C109 0.017(2) 0.037(3) 0.050(3) 0.018(3) -0.001(2) 0.004(2)
C110 0.025(2) 0.047(3) 0.036(3) 0.007(3) -0.010(2) -0.003(2)
C111 0.026(2) 0.032(3) 0.023(2) 0.005(2) 0.0028(19) -0.001(2)
C112 0.0211(19) 0.018(2) 0.011(2) 0.0033(18) 0.0058(16) -0.0015(17)
C113 0.0175(18) 0.018(2) 0.012(2) -0.0023(18) 0.0005(16) -0.0006(17)
C114 0.022(2) 0.020(2) 0.019(2) -0.0004(19) 0.0035(18) -0.0014(18)
C115 0.018(2) 0.044(3) 0.026(3) 0.002(2) 0.0060(18) -0.009(2)
C116 0.0193(19) 0.039(3) 0.031(2) -0.002(3) 0.0032(18) 0.012(2)
C117 0.027(2) 0.021(2) 0.026(2) 0.001(2) 0.0031(19) 0.0089(19)
C118 0.0208(18) 0.030(3) 0.020(2) -0.002(2) 0.0047(16) -0.005(2)
C119 0.035(2) 0.021(3) 0.014(2) -0.0002(19) 0.0006(19) -0.007(2)
C120 0.023(2) 0.033(3) 0.017(2) -0.005(2) 0.0081(18) -0.013(2)
C121 0.044(3) 0.031(3) 0.034(3) -0.006(2) 0.017(2) -0.009(2)
C122 0.043(3) 0.041(3) 0.039(3) -0.011(3) 0.023(2) -0.016(3)
C123 0.025(2) 0.074(4) 0.034(3) -0.020(3) 0.009(2) -0.013(3)
C124 0.023(2) 0.062(4) 0.040(3) 0.001(3) -0.001(2) -0.005(2)
C125 0.024(2) 0.036(3) 0.033(3) 0.001(2) 0.003(2) -0.008(2)
C126 0.0218(18) 0.019(2) 0.018(2) 0.000(2) -0.0001(15) -0.003(2)
C127 0.027(2) 0.024(3) 0.014(2) -0.0011(19) 0.0027(17) 0.0018(18)
C128 0.027(2) 0.024(3) 0.018(2) -0.004(2) -0.0060(19) 0.0010(19)
C129 0.0178(18) 0.022(2) 0.018(2) 0.0013(19) -0.0007(17) 0.0013(17)
C130 0.033(2) 0.026(3) 0.023(2) -0.008(2) 0.0117(19) -0.001(2)
C131 0.029(2) 0.021(2) 0.029(3) -0.001(2) 0.010(2) 0.0076(19)
C132 0.025(2) 0.037(3) 0.027(2) -0.008(2) 0.0129(18) 0.004(2)
C133 0.029(2) 0.040(3) 0.046(3) -0.004(3) 0.007(2) 0.006(2)
C134 0.028(2) 0.033(3) 0.067(4) 0.000(3) 0.027(3) 0.001(2)
C135 0.051(3) 0.027(3) 0.044(3) 0.005(3) 0.030(2) 0.008(2)
C136 0.039(2) 0.031(3) 0.032(3) 0.000(2) 0.019(2) 0.007(2)

loop_
_atom_type_symbol
_atom_type_description
_atom_type_scat_dispersion_real
_atom_type_scat_dispersion_imag
_atom_type_scat_source
C C 0.0033 0.0016 'International Tables Vol C Tables 4.2.6.8 and 6.1.1.4'
H H 0.0000 0.0000 'International Tables Vol C Tables 4.2.6.8 and 6.1.1.4'
N N 0.0061 0.0033 'International Tables Vol C Tables 4.2.6.8 and 6.1.1.4'
O O 0.0106 0.0060 'International Tables Vol C Tables 4.2.6.8 and 6.1.1.4'
Br Br -0.2901 2.4595 'International Tables Vol C Tables 4.2.6.8 and 6.1.1.4'

loop_
_exptl_crystal_face_index_h
_exptl_crystal_face_index_k
_exptl_crystal_face_index_l
_exptl_crystal_face_perp_dist
-1.00 0.00 -27.00 0.0358
-21.00 2.00 2.00 0.1447
21.00 2.00 -4.00 0.0222
-4.00 5.00 26.00 0.0819
-2.00 4.00 -26.00 0.0511
-4.00 -3.00 27.00 0.1055
-5.00 12.00 -15.00 0.0708
21.00 -4.00 -4.00 0.0201
0.00 -13.00 -14.00 0.0146
-4.00 8.00 23.00 0.0714
6.00 -13.00 9.00 0.0749
-16.00 -3.00 21.00 0.1437
-8.00 14.00 4.00 0.0805
17.00 -4.00 -19.00 0.0235

loop_
_geom_angle_atom_site_label_1
_geom_angle_atom_site_label_2
_geom_angle_atom_site_label_3
_geom_angle
C1 N1 C4 119.7(3)
C1 N1 C19 121.7(3)
C4 N1 C19 117.0(3)
C12 N2 C3 128.2(3)
C12 N2 C2 118.2(3)
C3 N2 C2 113.4(3)
O1 C1 N1 122.8(4)
O1 C1 C2 121.9(4)
N1 C1 C2 115.3(3)
N2 C2 C5 111.2(3)
N2 C2 C1 107.6(3)
C5 C2 C1 113.6(3)
N2 C2 H2 108.1
C5 C2 H2 108.1
C1 C2 H2 108.1
C26 C3 C4 119.1(4)
C26 C3 N2 124.6(3)
C4 C3 N2 115.8(3)
C29 C4 C3 120.0(3)
C29 C4 N1 119.7(4)
C3 C4 N1 120.3(3)
C6 C5 C2 115.3(3)
C6 C5 H5A 108.5
C2 C5 H5A 108.5
C6 C5 H5B 108.5
C2 C5 H5B 108.5
H5A C5 H5B 107.5
C7 C6 C11 118.7(3)
C7 C6 C5 122.0(4)
C11 C6 C5 119.2(4)
C6 C7 C8 120.5(4)
C6 C7 H7 119.7
C8 C7 H7 119.7
C9 C8 C7 119.8(4)
C9 C8 H8 120.1
C7 C8 H8 120.1
C10 C9 C8 121.0(4)
C10 C9 Br1 119.7(3)
C8 C9 Br1 119.3(3)
C9 C10 C11 118.8(4)
C9 C10 H10 120.6
C11 C10 H10 120.6
C10 C11 C6 121.1(4)
C10 C11 H11 119.4
C6 C11 H11 119.4
O2 C12 N2 120.5(3)
O2 C12 C13 120.2(3)
N2 C12 C13 119.3(3)
C18 C13 C14 119.6(3)
C18 C13 C12 122.1(4)
C14 C13 C12 118.1(4)
C15 C14 C13 121.4(4)
C15 C14 H14 119.3
C13 C14 H14 119.3
C16 C15 C14 119.3(4)
C16 C15 H15 120.4
C14 C15 H15 120.4
C15 C16 C17 120.1(4)
C15 C16 H16 119.9
C17 C16 H16 119.9
C18 C17 C16 120.9(4)
C18 C17 H17 119.6
C16 C17 H17 119.6
C13 C18 C17 118.8(4)
C13 C18 H18 120.6
C17 C18 H18 120.6
O3 C19 N1 117.9(4)
O3 C19 C20 124.4(4)
N1 C19 C20 117.6(3)
C25 C20 C21 119.4(4)
C25 C20 C19 123.5(4)
C21 C20 C19 116.9(4)
C22 C21 C20 120.1(4)
C22 C21 H21 119.9
C20 C21 H21 119.9
C21 C22 C23 119.5(4)
C21 C22 H22 120.3
C23 C22 H22 120.3
C24 C23 C22 120.3(4)
C24 C23 H23 119.9
C22 C23 H23 119.9
C25 C24 C23 120.9(4)
C25 C24 H24 119.5
C23 C24 H24 119.5
C24 C25 C20 119.7(4)
C24 C25 H25 120.1
C20 C25 H25 120.1
C3 C26 C27 121.3(4)
C3 C26 H26 119.3
C27 C26 H26 119.3
C26 C27 C28 118.3(4)
C26 C27 C30 123.9(4)
C28 C27 C30 117.6(4)
C29 C28 C27 121.4(4)
C29 C28 H28 119.3
C27 C28 H28 119.3
C28 C29 C4 119.9(4)
C28 C29 H29 120.1
C4 C29 H29 120.1
O4 C30 C27 117.8(3)
O4 C30 C31 119.1(3)
C27 C30 C31 123.1(3)
C36 C31 C32 118.8(3)
C36 C31 C30 119.4(4)
C32 C31 C30 121.7(4)
C33 C32 C31 120.5(4)
C33 C32 H32 119.7
C31 C32 H32 119.7
C32 C33 C34 119.9(4)
C32 C33 H33 120.0
C34 C33 H33 120.0
C33 C34 C35 120.2(4)
C33 C34 H34 119.9
C35 C34 H34 119.9
C36 C35 C34 119.6(4)
C36 C35 H35 120.2
C34 C35 H35 120.2
C35 C36 C31 120.9(4)
C35 C36 H36 119.6
C31 C36 H36 119.6
C101 N101 C104 121.2(3)
C101 N101 C119 120.0(3)
C104 N101 C119 118.0(3)
C112 N102 C103 126.5(3)
C112 N102 C102 119.8(3)
C103 N102 C102 113.5(3)
O101 C101 N101 123.1(4)
O101 C101 C102 124.4(4)
N101 C101 C102 112.5(3)
N102 C102 C101 108.4(3)
N102 C102 C105 110.8(3)
C101 C102 C105 110.9(3)
N102 C102 H102 108.9
C101 C102 H102 108.9
C105 C102 H102 108.9
C104 C103 C126 119.6(4)
C104 C103 N102 117.4(3)
C126 C103 N102 122.6(4)
C103 C104 C129 120.8(3)
C103 C104 N101 119.6(4)
C129 C104 N101 119.5(3)
C106 C105 C102 115.8(3)
C106 C105 H05A 108.3
C102 C105 H05A 108.3
C106 C105 H05B 108.3
C102 C105 H05B 108.3
H05A C105 H05B 107.4
C107 C106 C111 119.1(4)
C107 C106 C105 122.8(4)
C111 C106 C105 118.0(4)
C106 C107 C108 120.6(4)
C106 C107 H107 119.7
C108 C107 H107 119.7
C109 C108 C107 119.2(4)
C109 C108 H108 120.4
C107 C108 H108 120.4
C108 C109 C110 121.5(4)
C108 C109 Br2 119.0(4)
C110 C109 Br2 119.5(3)
C111 C110 C109 119.4(4)
C111 C110 H110 120.3
C109 C110 H110 120.3
C110 C111 C106 120.2(4)
C110 C111 H111 119.9
C106 C111 H111 119.9
O102 C112 N102 120.7(3)
O102 C112 C113 120.0(3)
N102 C112 C113 119.3(3)
C114 C113 C118 119.6(3)
C114 C113 C112 118.2(3)
C118 C113 C112 121.9(3)
C113 C114 C115 120.6(4)
C113 C114 H114 119.7
C115 C114 H114 119.7
C116 C115 C114 119.9(4)
C116 C115 H115 120.0
C114 C115 H115 120.0
C115 C116 C117 119.4(4)
C115 C116 H116 120.3
C117 C116 H116 120.3
C118 C117 C116 119.8(4)
C118 C117 H117 120.1
C116 C117 H117 120.1
C113 C118 C117 120.7(4)
C113 C118 H118 119.7
C117 C118 H118 119.7
O103 C119 N101 118.5(4)
O103 C119 C120 123.4(4)
N101 C119 C120 117.9(4)
C121 C120 C125 119.4(4)
C121 C120 C119 117.4(4)
C125 C120 C119 123.0(4)
C122 C121 C120 120.5(5)
C122 C121 H121 119.7
C120 C121 H121 119.7
C123 C122 C121 118.7(5)
C123 C122 H122 120.6
C121 C122 H122 120.6
C122 C123 C124 121.6(4)
C122 C123 H123 119.2
C124 C123 H123 119.2
C125 C124 C123 119.7(5)
C125 C124 H124 120.1
C123 C124 H124 120.1
C124 C125 C120 120.0(4)
C124 C125 H125 120.0
C120 C125 H125 120.0
C127 C126 C103 120.4(4)
C127 C126 H126 119.8
C103 C126 H126 119.8
C126 C127 C128 118.8(4)
C126 C127 C130 123.8(4)
C128 C127 C130 117.2(4)
C129 C128 C127 121.1(4)
C129 C128 H128 119.5
C127 C128 H128 119.5
C128 C129 C104 119.2(4)
C128 C129 H129 120.4
C104 C129 H129 120.4
O104 C130 C131 117.9(4)
O104 C130 C127 118.7(4)
C131 C130 C127 123.4(4)
C136 C131 C132 119.3(4)
C136 C131 C130 118.6(4)
C132 C131 C130 121.8(4)
C133 C132 C131 119.7(4)
C133 C132 H132 120.1
C131 C132 H132 120.1
C132 C133 C134 119.8(4)
C132 C133 H133 120.1
C134 C133 H133 120.1
C135 C134 C133 120.5(4)
C135 C134 H134 119.7
C133 C134 H134 119.7
C136 C135 C134 119.9(4)
C136 C135 H135 120.0
C134 C135 H135 120.0
C135 C136 C131 120.7(4)
C135 C136 H136 119.6
C131 C136 H136 119.6

loop_
_geom_bond_atom_site_label_1
_geom_bond_atom_site_label_2
_geom_bond_distance
Br1 C9 1.899(4)
N1 C1 1.385(5)
N1 C4 1.436(5)
N1 C19 1.452(5)
N2 C12 1.369(5)
N2 C3 1.430(5)
N2 C2 1.475(4)
O1 C1 1.208(4)
O2 C12 1.222(4)
O3 C19 1.200(4)
O4 C30 1.246(4)
C1 C2 1.541(6)
C2 C5 1.538(5)
C2 H2 1.0000
C3 C26 1.385(5)
C3 C4 1.409(5)
C4 C29 1.389(5)
C5 C6 1.492(5)
C5 H5A 0.9900
C5 H5B 0.9900
C6 C7 1.373(5)
C6 C11 1.400(5)
C7 C8 1.391(5)
C7 H7 0.9500
C8 C9 1.382(6)
C8 H8 0.9500
C9 C10 1.371(6)
C10 C11 1.391(5)
C10 H10 0.9500
C11 H11 0.9500
C12 C13 1.487(5)
C13 C18 1.393(5)
C13 C14 1.393(6)
C14 C15 1.384(5)
C14 H14 0.9500
C15 C16 1.375(6)
C15 H15 0.9500
C16 C17 1.396(6)
C16 H16 0.9500
C17 C18 1.395(5)
C17 H17 0.9500
C18 H18 0.9500
C19 C20 1.474(5)
C20 C25 1.397(5)
C20 C21 1.411(6)
C21 C22 1.380(6)
C21 H21 0.9500
C22 C23 1.391(6)
C22 H22 0.9500
C23 C24 1.384(6)
C23 H23 0.9500
C24 C25 1.368(5)
C24 H24 0.9500
C25 H25 0.9500
C26 C27 1.390(5)
C26 H26 0.9500
C27 C28 1.402(5)
C27 C30 1.469(5)
C28 C29 1.373(5)
C28 H28 0.9500
C29 H29 0.9500
C30 C31 1.480(5)
C31 C36 1.390(5)
C31 C32 1.399(5)
C32 C33 1.382(5)
C32 H32 0.9500
C33 C34 1.385(6)
C33 H33 0.9500
C34 C35 1.392(6)
C34 H34 0.9500
C35 C36 1.382(5)
C35 H35 0.9500
C36 H36 0.9500
Br2 C109 1.908(4)
N101 C101 1.390(5)
N101 C104 1.430(5)
N101 C119 1.464(5)
N102 C112 1.380(5)
N102 C103 1.409(5)
N102 C102 1.457(4)
O101 C101 1.215(4)
O102 C112 1.231(4)
O103 C119 1.195(5)
O104 C130 1.230(5)
C101 C102 1.520(6)
C102 C105 1.535(5)
C102 H102 1.0000
C103 C104 1.380(5)
C103 C126 1.391(5)
C104 C129 1.392(5)
C105 C106 1.525(5)
C105 H05A 0.9900
C105 H05B 0.9900
C106 C107 1.389(6)
C106 C111 1.413(5)
C107 C108 1.389(5)
C107 H107 0.9500
C108 C109 1.370(6)
C108 H108 0.9500
C109 C110 1.398(7)
C110 C111 1.366(6)
C110 H110 0.9500
C111 H111 0.9500
C112 C113 1.509(5)
C113 C114 1.372(5)
C113 C118 1.376(6)
C114 C115 1.396(5)
C114 H114 0.9500
C115 C116 1.382(7)
C115 H115 0.9500
C116 C117 1.392(6)
C116 H116 0.9500
C117 C118 1.390(5)
C117 H117 0.9500
C118 H118 0.9500
C119 C120 1.498(5)
C120 C121 1.384(6)
C120 C125 1.404(6)
C121 C122 1.381(6)
C121 H121 0.9500
C122 C123 1.376(7)
C122 H122 0.9500
C123 C124 1.379(7)
C123 H123 0.9500
C124 C125 1.359(5)
C124 H124 0.9500
C125 H125 0.9500
C126 C127 1.388(6)
C126 H126 0.9500
C127 C128 1.403(5)
C127 C130 1.495(5)
C128 C129 1.371(5)
C128 H128 0.9500
C129 H129 0.9500
C130 C131 1.487(6)
C131 C136 1.395(6)
C131 C132 1.397(6)
C132 C133 1.371(6)
C132 H132 0.9500
C133 C134 1.395(6)
C133 H133 0.9500
C134 C135 1.373(6)
C134 H134 0.9500
C135 C136 1.360(6)
C135 H135 0.9500
C136 H136 0.9500

loop_
_geom_torsion_atom_site_label_1
_geom_torsion_atom_site_label_2
_geom_torsion_atom_site_label_3
_geom_torsion_atom_site_label_4
_geom_torsion
C4 N1 C1 O1 174.7(3)
C19 N1 C1 O1 9.9(5)
C4 N1 C1 C2 -4.0(4)
C19 N1 C1 C2 -168.8(3)
C12 N2 C2 C5 -110.6(4)
C3 N2 C2 C5 65.3(4)
C12 N2 C2 C1 124.3(3)
C3 N2 C2 C1 -59.8(4)
O1 C1 C2 N2 -136.1(3)
N1 C1 C2 N2 42.7(4)
O1 C1 C2 C5 100.4(4)
N1 C1 C2 C5 -80.9(4)
C12 N2 C3 C26 40.2(5)
C2 N2 C3 C26 -135.2(4)
C12 N2 C3 C4 -147.4(4)
C2 N2 C3 C4 37.2(4)
C26 C3 C4 C29 0.5(5)
N2 C3 C4 C29 -172.3(3)
C26 C3 C4 N1 177.7(3)
N2 C3 C4 N1 4.9(5)
C1 N1 C4 C29 155.3(3)
C19 N1 C4 C29 -39.2(4)
C1 N1 C4 C3 -21.9(5)
C19 N1 C4 C3 143.6(3)
N2 C2 C5 C6 -163.5(3)
C1 C2 C5 C6 -41.9(5)
C2 C5 C6 C7 -61.0(5)
C2 C5 C6 C11 119.2(4)
C11 C6 C7 C8 1.3(6)
C5 C6 C7 C8 -178.6(4)
C6 C7 C8 C9 -0.4(6)
C7 C8 C9 C10 0.2(6)
C7 C8 C9 Br1 180.0(3)
C8 C9 C10 C11 -1.0(6)
Br1 C9 C10 C11 179.3(3)
C9 C10 C11 C6 1.9(6)
C7 C6 C11 C10 -2.1(6)
C5 C6 C11 C10 177.8(4)
C3 N2 C12 O2 -163.7(3)
C2 N2 C12 O2 11.5(5)
C3 N2 C12 C13 18.5(5)
C2 N2 C12 C13 -166.3(3)
O2 C12 C13 C18 -133.3(4)
N2 C12 C13 C18 44.5(5)
O2 C12 C13 C14 40.6(5)
N2 C12 C13 C14 -141.6(4)
C18 C13 C14 C15 -0.9(6)
C12 C13 C14 C15 -174.9(4)
C13 C14 C15 C16 1.2(6)
C14 C15 C16 C17 -1.0(7)
C15 C16 C17 C18 0.5(7)
C14 C13 C18 C17 0.3(6)
C12 C13 C18 C17 174.1(4)
C16 C17 C18 C13 -0.2(7)
C1 N1 C19 O3 126.1(4)
C4 N1 C19 O3 -39.1(5)
C1 N1 C19 C20 -57.1(5)
C4 N1 C19 C20 137.7(3)
O3 C19 C20 C25 163.3(4)
N1 C19 C20 C25 -13.2(6)
O3 C19 C20 C21 -11.8(6)
N1 C19 C20 C21 171.7(3)
C25 C20 C21 C22 -0.4(6)
C19 C20 C21 C22 174.9(4)
C20 C21 C22 C23 0.2(6)
C21 C22 C23 C24 -0.4(6)
C22 C23 C24 C25 0.8(6)
C23 C24 C25 C20 -1.0(6)
C21 C20 C25 C24 0.8(6)
C19 C20 C25 C24 -174.2(4)
C4 C3 C26 C27 0.1(5)
N2 C3 C26 C27 172.3(3)
C3 C26 C27 C28 -0.9(5)
C3 C26 C27 C30 -175.0(3)
C26 C27 C28 C29 0.9(5)
C30 C27 C28 C29 175.5(3)
C27 C28 C29 C4 -0.3(5)
C3 C4 C29 C28 -0.5(5)
N1 C4 C29 C28 -177.7(3)
C26 C27 C30 O4 145.4(4)
C28 C27 C30 O4 -28.8(5)
C26 C27 C30 C31 -36.5(5)
C28 C27 C30 C31 149.2(3)
O4 C30 C31 C36 -20.0(5)
C27 C30 C31 C36 162.0(4)
O4 C30 C31 C32 156.0(4)
C27 C30 C31 C32 -22.0(6)
C36 C31 C32 C33 -1.7(6)
C30 C31 C32 C33 -177.7(4)
C31 C32 C33 C34 0.9(6)
C32 C33 C34 C35 0.6(7)
C33 C34 C35 C36 -1.1(6)
C34 C35 C36 C31 0.2(6)
C32 C31 C36 C35 1.2(6)
C30 C31 C36 C35 177.3(4)
C104 N101 C101 O101 170.1(3)
C119 N101 C101 O101 -0.2(5)
C104 N101 C101 C102 -12.4(4)
C119 N101 C101 C102 177.4(3)
C112 N102 C102 C101 115.7(4)
C103 N102 C102 C101 -59.6(4)
C112 N102 C102 C105 -122.3(4)
C103 N102 C102 C105 62.3(4)
O101 C101 C102 N102 -134.8(3)
N101 C101 C102 N102 47.7(4)
O101 C101 C102 C105 103.3(4)
N101 C101 C102 C105 -74.2(4)
C112 N102 C103 C104 -140.9(4)
C102 N102 C103 C104 34.1(4)
C112 N102 C103 C126 46.3(5)
C102 N102 C103 C126 -138.7(3)
C126 C103 C104 C129 0.4(5)
N102 C103 C104 C129 -172.6(3)
C126 C103 C104 N101 177.3(3)
N102 C103 C104 N101 4.3(5)
C101 N101 C104 C103 -15.1(5)
C119 N101 C104 C103 155.3(3)
C101 N101 C104 C129 161.8(3)
C119 N101 C104 C129 -27.8(5)
N102 C102 C105 C106 -179.6(3)
C101 C102 C105 C106 -59.1(5)
C102 C105 C106 C107 -35.0(6)
C102 C105 C106 C111 146.3(4)
C111 C106 C107 C108 -0.8(6)
C105 C106 C107 C108 -179.4(4)
C106 C107 C108 C109 1.6(6)
C107 C108 C109 C110 -1.0(7)
C107 C108 C109 Br2 178.3(3)
C108 C109 C110 C111 -0.5(7)
Br2 C109 C110 C111 -179.7(4)
C109 C110 C111 C106 1.3(7)
C107 C106 C111 C110 -0.7(6)
C105 C106 C111 C110 178.0(4)
C103 N102 C112 O102 -173.5(3)
C102 N102 C112 O102 11.8(5)
C103 N102 C112 C113 9.8(5)
C102 N102 C112 C113 -164.9(3)
O102 C112 C113 C114 48.8(5)
N102 C112 C113 C114 -134.5(4)
O102 C112 C113 C118 -124.6(4)
N102 C112 C113 C118 52.0(5)
C118 C113 C114 C115 -1.1(6)
C112 C113 C114 C115 -174.7(4)
C113 C114 C115 C116 0.9(6)
C114 C115 C116 C117 0.6(6)
C115 C116 C117 C118 -1.8(6)
C114 C113 C118 C117 -0.1(6)
C112 C113 C118 C117 173.2(4)
C116 C117 C118 C113 1.6(6)
C101 N101 C119 O103 127.2(4)
C104 N101 C119 O103 -43.4(5)
C101 N101 C119 C120 -58.1(5)
C104 N101 C119 C120 131.3(4)
O103 C119 C120 C121 -10.5(6)
N101 C119 C120 C121 175.1(3)
O103 C119 C120 C125 164.5(4)
N101 C119 C120 C125 -10.0(6)
C125 C120 C121 C122 -0.4(6)
C119 C120 C121 C122 174.7(4)
C120 C121 C122 C123 -0.2(7)
C121 C122 C123 C124 1.3(7)
C122 C123 C124 C125 -1.8(7)
C123 C124 C125 C120 1.2(7)
C121 C120 C125 C124 -0.1(7)
C119 C120 C125 C124 -175.0(4)
C104 C103 C126 C127 2.5(5)
N102 C103 C126 C127 175.1(3)
C103 C126 C127 C128 -4.1(5)
C103 C126 C127 C130 -178.5(4)
C126 C127 C128 C129 2.8(6)
C130 C127 C128 C129 177.6(4)
C127 C128 C129 C104 0.1(6)
C103 C104 C129 C128 -1.7(6)
N101 C104 C129 C128 -178.6(3)
C126 C127 C130 O104 156.9(4)
C128 C127 C130 O104 -17.6(6)
C126 C127 C130 C131 -22.4(6)
C128 C127 C130 C131 163.1(4)
O104 C130 C131 C136 -25.9(6)
C127 C130 C131 C136 153.4(4)
O104 C130 C131 C132 147.0(4)
C127 C130 C131 C132 -33.7(6)
C136 C131 C132 C133 1.5(6)
C130 C131 C132 C133 -171.3(4)
C131 C132 C133 C134 -0.6(7)
C132 C133 C134 C135 -1.1(8)
C133 C134 C135 C136 1.7(7)
C134 C135 C136 C131 -0.7(7)
C132 C131 C136 C135 -0.9(7)
C130 C131 C136 C135 172.1(4)
